data_7122549
loop_
_publ_author_name
'Liu, Cai-Ming'
'Zhang, De-Qing'
'Xiong, Ren-Gen'
'Hao, Xiang'
'Zhu, Dao-Ben'

_publ_section_title
;
 A homochiral Zn-Dy heterometallic left-handed helical chain complex
 without chiral ligands: anion-induced assembly and multifunctional
 integration.
;
_journal_issue 95
_journal_name_full 'Chemical communications (Cambridge, England)'
_journal_page_first 13379
_journal_page_last 13382
_journal_paper_doi 10.1039/c8cc07468b
_journal_volume 54
_journal_year 2018
_chemical_formula_moiety 'C86 H64 Dy2 N12 O24 Zn3'
_chemical_formula_sum 'C86 H64 Dy2 N12 O24 Zn3'
_chemical_formula_weight 2170.60
_space_group_crystal_system orthorhombic
_space_group_IT_number 61
_space_group_name_Hall '-P 2ac 2ab'
_space_group_name_H-M_alt 'P b c a'
_symmetry_space_group_name_Hall '-P 2ac 2ab'
_symmetry_space_group_name_H-M 'P b c a'
_atom_sites_solution_hydrogens geom
_atom_sites_solution_primary iterative
_audit_creation_date 2018-10-30
_audit_creation_method
;
Olex2 1.2
(compiled 2018.05.29 svn.r3508 for OlexSys, GUI svn.r5506)
;
_audit_update_record
;
2018-11-03 deposited with the CCDC.
2018-11-05 downloaded from the CCDC.
;
_cell_angle_alpha 90
_cell_angle_beta 90
_cell_angle_gamma 90
_cell_formula_units_Z 8
_cell_length_a 16.007(3)
_cell_length_b 21.007(4)
_cell_length_c 55.589(11)
_cell_measurement_reflns_used 33348
_cell_measurement_temperature 173(2)
_cell_measurement_theta_max 27.4847
_cell_measurement_theta_min 6.5625
_cell_volume 18692(6)
_computing_cell_refinement 'CrystalClear (Rigaku Inc., 2007)'
_computing_data_collection 'CrystalClear (Rigaku Inc., 2007)'
_computing_data_reduction 'CrystalClear (Rigaku Inc., 2007)'
_computing_molecular_graphics 'Olex2 (Dolomanov et al., 2009)'
_computing_publication_material 'Olex2 (Dolomanov et al., 2009)'
_computing_structure_refinement 'ShelXL (Sheldrick, 2018)'
_computing_structure_solution 'olex2.solve (Bourhis et al., 2015)'
_diffrn_ambient_temperature 173.15
_diffrn_measured_fraction_theta_full 0.997
_diffrn_measured_fraction_theta_max 0.996
_diffrn_measurement_device_type 'Rigaku sealed tube saturn724+'
_diffrn_measurement_method '\w scans'
_diffrn_radiation_type MoK\a
_diffrn_radiation_wavelength 0.71073
_diffrn_reflns_av_R_equivalents 0.0720
_diffrn_reflns_av_unetI/netI 0.0523
_diffrn_reflns_Laue_measured_fraction_full 0.997
_diffrn_reflns_Laue_measured_fraction_max 0.996
_diffrn_reflns_limit_h_max 19
_diffrn_reflns_limit_h_min -20
_diffrn_reflns_limit_k_max 26
_diffrn_reflns_limit_k_min -27
_diffrn_reflns_limit_l_max 57
_diffrn_reflns_limit_l_min -72
_diffrn_reflns_number 111682
_diffrn_reflns_point_group_measured_fraction_full 0.997
_diffrn_reflns_point_group_measured_fraction_max 0.996
_diffrn_reflns_theta_full 25.242
_diffrn_reflns_theta_max 27.433
_diffrn_reflns_theta_min 0.733
_exptl_absorpt_coefficient_mu 2.415
_exptl_absorpt_correction_T_max 1.0000
_exptl_absorpt_correction_T_min 0.60629
_exptl_absorpt_correction_type multi-scan
_exptl_absorpt_process_details 'CrystalClear (Rigaku Inc., 2007)'
_exptl_crystal_colour yellow
_exptl_crystal_colour_primary yellow
_exptl_crystal_density_diffrn 1.543
_exptl_crystal_description block
_exptl_crystal_F_000 8624
_exptl_crystal_preparation 'Magnetic properties'
_exptl_crystal_size_max 0.48
_exptl_crystal_size_mid 0.23
_exptl_crystal_size_min 0.18
_refine_diff_density_max 1.435
_refine_diff_density_min -1.877
_refine_diff_density_rms 0.288
_refine_ls_extinction_method none
_refine_ls_goodness_of_fit_ref 1.179
_refine_ls_hydrogen_treatment constr
_refine_ls_matrix_type full
_refine_ls_number_parameters 1151
_refine_ls_number_reflns 21239
_refine_ls_number_restraints 0
_refine_ls_restrained_S_all 1.179
_refine_ls_R_factor_all 0.0866
_refine_ls_R_factor_gt 0.0784
_refine_ls_shift/su_max 0.002
_refine_ls_shift/su_mean 0.000
_refine_ls_structure_factor_coef Fsqd
_refine_ls_weighting_details 'w=1/[\s^2^(Fo^2^)+(0.1021P)^2^+158.4775P] where P=(Fo^2^+2Fc^2^)/3'
_refine_ls_weighting_scheme calc
_refine_ls_wR_factor_gt 0.2160
_refine_ls_wR_factor_ref 0.2268
_reflns_Friedel_coverage 0.000
_reflns_number_gt 19600
_reflns_number_total 21239
_reflns_threshold_expression 'I > 2\s(I)'
_cod_data_source_file c8cc07468b2.cif
_cod_data_source_block 1_sq
_cod_depositor_comments 'Adding full bibliography for 7122548--7122549.cif.'
_cod_original_cell_volume 18693(6)
_cod_database_code 7122549
_shelx_shelxl_version_number 2018/3
_shelx_space_group_comment
;
The symmetry employed for this shelxl refinement is uniquely defined
by the following loop, which should always be used as a source of
symmetry information in preference to the above space-group names.
They are only intended as comments.
;
_shelx_estimated_absorpt_t_max 0.670
_shelx_estimated_absorpt_t_min 0.390
_olex2_refinement_description
;
1. Fixed Uiso
 At 1.2 times of:
  All C(H) groups, All C(H,H) groups
 At 1.5 times of:
  All C(H,H,H) groups
2. Uiso/Uaniso restraints and constraints
Uanis(C43) = Uanis(C43')
3. Others
 Sof(C43')=Sof(H43D)=Sof(H43E)=Sof(H43F)=1-FVAR(1)
 Sof(C43)=Sof(H43A)=Sof(H43B)=Sof(H43C)=FVAR(1)
4.a Secondary CH2 refined with riding coordinates:
 C33(H33A,H33B), C34(H34A,H34B), C35(H35A,H35B), C52(H52A,H52B), C53(H53A,
 H53B), C54(H54A,H54B)
4.b Me refined with riding coordinates:
 C43(H43A,H43B,H43C), C43'(H43D,H43E,H43F)
4.c Aromatic/amide H refined with riding coordinates:
 C3(H3), C4(H4), C5(H5), C8(H8), C9(H9), C10(H10), C15(H15), C16(H16),
 C17(H17), C20(H20), C21(H21), C22(H22), C27(H27), C28(H28), C29(H29), C32(H32),
  C36(H36), C38(H38), C39(H39), C40(H40), C46(H46), C47(H47), C48(H48),
 C51(H51), C55(H55), C57(H57), C58(H58), C59(H59), C65(H65), C66(H66), C67(H67),
  C70(H70), C71(H71), C72(H72), C77(H77), C78(H78), C79(H79), C82(H82),
 C83(H83), C84(H84)
4.d Idealised Me refined as rotating group:
 C25(H25A,H25B,H25C), C44(H44A,H44B,H44C), C62(H62A,H62B,H62C)
;
_platon_squeeze_void_probe_radius 1.20
_olex2_submission_special_instructions 'No special instructions were received'

loop_
_space_group_symop_operation_xyz
'x, y, z'
'-x+1/2, -y, z+1/2'
'-x, y+1/2, -z+1/2'
'x+1/2, -y+1/2, -z'
'-x, -y, -z'
'x-1/2, y, -z-1/2'
'x, -y-1/2, z-1/2'
'-x-1/2, y-1/2, z'

loop_
_atom_site_label
_atom_site_type_symbol
_atom_site_fract_x
_atom_site_fract_y
_atom_site_fract_z
_atom_site_U_iso_or_equiv
_atom_site_adp_type
_atom_site_occupancy
_atom_site_site_symmetry_order
_atom_site_calc_flag
_atom_site_refinement_flags_posn
_atom_site_refinement_flags_occupancy
_atom_site_disorder_assembly
_atom_site_disorder_group
Dy1 Dy 0.61874(2) 0.82215(2) 0.27538(2) 0.02702(11) Uani 1 1 d . . . .
Dy2 Dy 0.25259(2) 0.42621(2) 0.47216(2) 0.02261(11) Uani 1 1 d . . . .
Zn1 Zn 0.65664(6) 0.61820(4) 0.33697(2) 0.0287(2) Uani 1 1 d . . . .
Zn2 Zn 0.57442(6) 0.62575(4) 0.38803(2) 0.0282(2) Uani 1 1 d . . . .
Zn3 Zn 0.41278(6) 0.61018(4) 0.41941(2) 0.0287(2) Uani 1 1 d . . . .
O1 O 0.6429(3) 0.7461(3) 0.30557(10) 0.0322(12) Uani 1 1 d . . . .
O2 O 0.7285(4) 0.6951(3) 0.33077(11) 0.0348(13) Uani 1 1 d . . . .
O3 O 0.5582(3) 0.8906(3) 0.24853(12) 0.0370(14) Uani 1 1 d . . . .
O4 O 0.5569(4) 0.9786(4) 0.22562(14) 0.056(2) Uani 1 1 d . . . .
O5 O 0.6793(3) 0.7527(3) 0.24815(12) 0.0414(15) Uani 1 1 d . . . .
O6 O 0.6795(5) 0.6640(4) 0.22593(16) 0.066(2) Uani 1 1 d . . . .
O7 O 0.5974(4) 0.8975(3) 0.30517(12) 0.0382(14) Uani 1 1 d . . . .
O8 O 0.5150(5) 0.9522(4) 0.33116(16) 0.064(2) Uani 1 1 d . . . .
O9 O 0.6655(4) 0.5828(3) 0.41774(10) 0.0405(15) Uani 1 1 d . . . .
O10 O 0.6778(3) 0.5972(3) 0.37150(10) 0.0278(11) Uani 1 1 d . . . .
O11 O 0.5530(3) 0.6563(3) 0.35339(10) 0.0284(11) Uani 1 1 d . . . .
O12 O 0.4452(5) 0.7399(3) 0.37435(12) 0.0465(16) Uani 1 1 d . . . .
O13 O 0.5722(5) 0.4829(3) 0.36724(14) 0.0513(18) Uani 1 1 d . . . .
O14 O 0.4765(4) 0.5639(3) 0.39116(10) 0.0319(12) Uani 1 1 d . . . .
O15 O 0.5139(4) 0.6649(2) 0.41541(10) 0.0287(12) Uani 1 1 d . . . .
O16 O 0.6486(4) 0.7180(3) 0.39928(12) 0.0405(15) Uani 1 1 d . . . .
O17 O 0.3340(3) 0.5047(3) 0.45280(11) 0.0323(12) Uani 1 1 d . . . .
O18 O 0.4569(4) 0.5496(3) 0.44418(10) 0.0321(12) Uani 1 1 d . . . .
O19 O 0.1420(3) 0.3672(3) 0.48633(11) 0.0289(12) Uani 1 1 d . . . .
O20 O 0.0885(4) 0.2815(3) 0.50433(12) 0.0369(14) Uani 1 1 d . . . .
O21 O 0.2909(4) 0.3507(3) 0.44377(11) 0.0342(13) Uani 1 1 d . . . .
O22 O 0.2945(6) 0.3130(4) 0.40618(14) 0.066(2) Uani 1 1 d . . . .
O23 O 0.2457(3) 0.4884(3) 0.50623(11) 0.0314(12) Uani 1 1 d . . . .
O24 O 0.1795(5) 0.5593(3) 0.52941(12) 0.0521(19) Uani 1 1 d . . . .
N1 N 0.7672(4) 0.8185(3) 0.28954(12) 0.0274(14) Uani 1 1 d . . . .
N2 N 0.7191(4) 0.9000(3) 0.25687(11) 0.0253(13) Uani 1 1 d . . . .
N3 N 0.5205(4) 0.7404(3) 0.25914(12) 0.0301(14) Uani 1 1 d . . . .
N4 N 0.4729(4) 0.8256(3) 0.29118(12) 0.0275(14) Uani 1 1 d . . . .
N5 N 0.7582(5) 0.5581(4) 0.32789(15) 0.0423(19) Uani 1 1 d . . . .
N6 N 0.5848(5) 0.5843(4) 0.30992(13) 0.0357(16) Uani 1 1 d . . . .
N7 N 0.3076(4) 0.6072(3) 0.39893(13) 0.0342(15) Uani 1 1 d . . . .
N8 N 0.3595(5) 0.6807(3) 0.44149(13) 0.0344(16) Uani 1 1 d . . . .
N9 N 0.4053(4) 0.4166(3) 0.48049(11) 0.0228(12) Uani 1 1 d . . . .
N10 N 0.2960(4) 0.3365(3) 0.49812(11) 0.0231(12) Uani 1 1 d . . . .
N11 N 0.1742(4) 0.4356(3) 0.43340(12) 0.0285(14) Uani 1 1 d . . . .
N12 N 0.1398(4) 0.5068(3) 0.47036(11) 0.0238(13) Uani 1 1 d . . . .
C1 C 0.7125(5) 0.7366(4) 0.31512(15) 0.0301(16) Uani 1 1 d . . . .
C2 C 0.7861(5) 0.7765(4) 0.30645(15) 0.0277(16) Uani 1 1 d . . . .
C3 C 0.8672(5) 0.7676(4) 0.31505(17) 0.038(2) Uani 1 1 d . . . .
H3 H 0.878884 0.737410 0.327324 0.046 Uiso 1 1 calc R . . .
C4 C 0.9299(6) 0.8042(5) 0.30507(18) 0.042(2) Uani 1 1 d . . . .
H4 H 0.985950 0.799525 0.310442 0.051 Uiso 1 1 calc R . . .
C5 C 0.9110(5) 0.8473(5) 0.28740(17) 0.0369(19) Uani 1 1 d . . . .
H5 H 0.953905 0.872367 0.280352 0.044 Uiso 1 1 calc R . . .
C6 C 0.8291(5) 0.8540(4) 0.27986(14) 0.0277(16) Uani 1 1 d . . . .
C7 C 0.8014(5) 0.8982(4) 0.26099(14) 0.0269(16) Uani 1 1 d . . . .
C8 C 0.8553(5) 0.9377(4) 0.24772(14) 0.0277(16) Uani 1 1 d . . . .
H8 H 0.913897 0.935620 0.250316 0.033 Uiso 1 1 calc R . . .
C9 C 0.8232(5) 0.9794(4) 0.23092(14) 0.0307(17) Uani 1 1 d . . . .
H9 H 0.859136 1.006317 0.221894 0.037 Uiso 1 1 calc R . . .
C10 C 0.7373(5) 0.9813(4) 0.22747(15) 0.0333(18) Uani 1 1 d . . . .
H10 H 0.713411 1.010027 0.216193 0.040 Uiso 1 1 calc R . . .
C11 C 0.6869(5) 0.9406(4) 0.24080(15) 0.0293(16) Uani 1 1 d . . . .
C12 C 0.5928(5) 0.9382(5) 0.23783(17) 0.038(2) Uani 1 1 d . . . .
C13 C 0.6456(5) 0.7030(5) 0.23880(17) 0.039(2) Uani 1 1 d . . . .
C14 C 0.5534(5) 0.6961(5) 0.24454(15) 0.0341(18) Uani 1 1 d . . . .
C15 C 0.5046(6) 0.6453(5) 0.23579(19) 0.049(2) Uani 1 1 d . . . .
H15 H 0.528751 0.613335 0.225917 0.059 Uiso 1 1 calc R . . .
C16 C 0.4209(6) 0.6431(6) 0.2419(2) 0.055(3) Uani 1 1 d . . . .
H16 H 0.386448 0.609962 0.235772 0.066 Uiso 1 1 calc R . . .
C17 C 0.3871(6) 0.6893(5) 0.25691(18) 0.042(2) Uani 1 1 d . . . .
H17 H 0.329686 0.688212 0.261232 0.050 Uiso 1 1 calc R . . .
C18 C 0.4388(5) 0.7370(4) 0.26545(15) 0.0316(17) Uani 1 1 d . . . .
C19 C 0.4112(5) 0.7881(4) 0.28241(13) 0.0236(14) Uani 1 1 d . . . .
C20 C 0.3283(5) 0.7950(4) 0.29028(16) 0.0332(18) Uani 1 1 d . . . .
H20 H 0.285536 0.768044 0.284239 0.040 Uiso 1 1 calc R . . .
C21 C 0.3099(5) 0.8417(5) 0.30695(17) 0.038(2) Uani 1 1 d . . . .
H21 H 0.253978 0.847464 0.312235 0.046 Uiso 1 1 calc R . . .
C22 C 0.3728(5) 0.8802(4) 0.31600(16) 0.0343(18) Uani 1 1 d . . . .
H22 H 0.361530 0.911752 0.327798 0.041 Uiso 1 1 calc R . . .
C23 C 0.4542(5) 0.8707(4) 0.30704(15) 0.0292(16) Uani 1 1 d . . . .
C24 C 0.5280(5) 0.9110(4) 0.31525(18) 0.038(2) Uani 1 1 d . . . .
C25 C 0.6702(7) 0.5993(6) 0.44258(17) 0.053(3) Uani 1 1 d . . . .
H25A H 0.713418 0.631780 0.444893 0.079 Uiso 1 1 calc GR . . .
H25B H 0.684284 0.561392 0.452023 0.079 Uiso 1 1 calc GR . . .
H25C H 0.616154 0.616073 0.447912 0.079 Uiso 1 1 calc GR . . .
C26 C 0.7345(6) 0.5550(4) 0.40725(17) 0.0367(19) Uani 1 1 d . . . .
C27 C 0.7961(7) 0.5228(5) 0.4194(2) 0.052(3) Uani 1 1 d . . . .
H27 H 0.795729 0.521317 0.436453 0.062 Uiso 1 1 calc R . . .
C28 C 0.8602(6) 0.4919(6) 0.4063(3) 0.063(3) Uani 1 1 d . . . .
H28 H 0.901418 0.467783 0.414526 0.076 Uiso 1 1 calc R . . .
C29 C 0.8626(7) 0.4966(5) 0.3822(2) 0.052(3) Uani 1 1 d . . . .
H29 H 0.906779 0.476441 0.373715 0.063 Uiso 1 1 calc R . . .
C30 C 0.8007(6) 0.5309(4) 0.36891(17) 0.0377(19) Uani 1 1 d . . . .
C31 C 0.7368(5) 0.5623(4) 0.38192(15) 0.0294(17) Uani 1 1 d . . . .
C32 C 0.8079(6) 0.5312(4) 0.34290(18) 0.043(2) Uani 1 1 d . . . .
H32 H 0.854304 0.509203 0.336255 0.051 Uiso 1 1 calc R . . .
C33 C 0.7792(7) 0.5485(7) 0.3031(2) 0.063(3) Uani 1 1 d . . . .
H33A H 0.787438 0.502445 0.300141 0.076 Uiso 1 1 calc R . . .
H33B H 0.832569 0.570408 0.299553 0.076 Uiso 1 1 calc R . . .
C34 C 0.7107(8) 0.5739(6) 0.28581(18) 0.055(3) Uani 1 1 d . . . .
H34A H 0.708070 0.620806 0.287231 0.066 Uiso 1 1 calc R . . .
H34B H 0.726821 0.563588 0.269059 0.066 Uiso 1 1 calc R . . .
C35 C 0.6254(7) 0.5470(6) 0.2906(2) 0.058(3) Uani 1 1 d . . . .
H35A H 0.591161 0.548971 0.275778 0.070 Uiso 1 1 calc R . . .
H35B H 0.630123 0.501852 0.295534 0.070 Uiso 1 1 calc R . . .
C36 C 0.5056(6) 0.5933(4) 0.30746(16) 0.039(2) Uani 1 1 d . . . .
H36 H 0.480207 0.573425 0.293949 0.047 Uiso 1 1 calc R . . .
C37 C 0.4499(6) 0.6304(4) 0.32302(17) 0.0380(19) Uani 1 1 d . . . .
C38 C 0.3664(6) 0.6355(5) 0.3150(2) 0.046(2) Uani 1 1 d . . . .
H38 H 0.349108 0.613183 0.300997 0.055 Uiso 1 1 calc R . . .
C39 C 0.3102(6) 0.6724(5) 0.3273(2) 0.052(3) Uani 1 1 d . . . .
H39 H 0.253626 0.673682 0.322177 0.062 Uiso 1 1 calc R . . .
C40 C 0.3350(6) 0.7081(5) 0.3472(2) 0.046(2) Uani 1 1 d . . . .
H40 H 0.296177 0.734378 0.355452 0.055 Uiso 1 1 calc R . . .
C41 C 0.4175(6) 0.7044(4) 0.35461(19) 0.042(2) Uani 1 1 d . . . .
C42 C 0.4771(5) 0.6625(4) 0.34340(16) 0.0316(17) Uani 1 1 d . . . .
C43 C 0.4918(13) 0.7965(7) 0.3670(3) 0.058(4) Uani 0.668(18) 1 d . P A 1
H43A H 0.509877 0.819958 0.381363 0.087 Uiso 0.668(18) 1 calc R P A 1
H43B H 0.540782 0.783752 0.357648 0.087 Uiso 0.668(18) 1 calc R P A 1
H43C H 0.455837 0.823906 0.357188 0.087 Uiso 0.668(18) 1 calc R P A 1
C43' C 0.403(3) 0.7896(15) 0.3795(6) 0.058(4) Uani 0.332(18) 1 d . P A 2
H43D H 0.427297 0.810712 0.393560 0.087 Uiso 0.332(18) 1 calc R P A 2
H43E H 0.402857 0.818858 0.365815 0.087 Uiso 0.332(18) 1 calc R P A 2
H43F H 0.344924 0.777278 0.383238 0.087 Uiso 0.332(18) 1 calc R P A 2
C44 C 0.6215(7) 0.4332(5) 0.3571(2) 0.055(3) Uani 1 1 d . . . .
H44A H 0.674110 0.429571 0.366040 0.083 Uiso 1 1 calc GR . . .
H44B H 0.633556 0.443046 0.340223 0.083 Uiso 1 1 calc GR . . .
H44C H 0.590896 0.392949 0.358097 0.083 Uiso 1 1 calc GR . . .
C45 C 0.4927(7) 0.4876(4) 0.35958(19) 0.045(2) Uani 1 1 d . . . .
C46 C 0.4605(8) 0.4536(5) 0.34062(19) 0.054(3) Uani 1 1 d . . . .
H46 H 0.495263 0.426361 0.331385 0.064 Uiso 1 1 calc R . . .
C47 C 0.3739(9) 0.4600(6) 0.3350(2) 0.065(3) Uani 1 1 d . . . .
H47 H 0.350879 0.435732 0.322192 0.078 Uiso 1 1 calc R . . .
C48 C 0.3239(7) 0.4997(5) 0.34756(18) 0.049(3) Uani 1 1 d . . . .
H48 H 0.266952 0.504165 0.343107 0.058 Uiso 1 1 calc R . . .
C49 C 0.3559(6) 0.5350(4) 0.36744(16) 0.038(2) Uani 1 1 d . . . .
C50 C 0.4416(6) 0.5295(4) 0.37346(15) 0.0361(19) Uani 1 1 d . . . .
C51 C 0.2961(6) 0.5751(4) 0.37988(18) 0.040(2) Uani 1 1 d . . . .
H51 H 0.241923 0.577661 0.372941 0.048 Uiso 1 1 calc R . . .
C52 C 0.2352(6) 0.6441(5) 0.4078(2) 0.044(2) Uani 1 1 d . . . .
H52A H 0.184745 0.632369 0.398539 0.053 Uiso 1 1 calc R . . .
H52B H 0.245661 0.690100 0.405467 0.053 Uiso 1 1 calc R . . .
C53 C 0.2210(5) 0.6309(5) 0.43393(19) 0.044(2) Uani 1 1 d . . . .
H53A H 0.232097 0.585212 0.436943 0.053 Uiso 1 1 calc R . . .
H53B H 0.161335 0.638746 0.437598 0.053 Uiso 1 1 calc R . . .
C54 C 0.2741(6) 0.6702(5) 0.45127(19) 0.046(2) Uani 1 1 d . . . .
H54A H 0.246772 0.711758 0.454123 0.055 Uiso 1 1 calc R . . .
H54B H 0.278091 0.647690 0.466888 0.055 Uiso 1 1 calc R . . .
C55 C 0.3895(5) 0.7369(4) 0.44410(14) 0.0316(17) Uani 1 1 d . . . .
H55 H 0.354729 0.766388 0.452298 0.038 Uiso 1 1 calc R . . .
C56 C 0.4704(5) 0.7613(4) 0.43609(14) 0.0273(16) Uani 1 1 d . . . .
C57 C 0.4910(6) 0.8248(4) 0.44239(15) 0.0336(18) Uani 1 1 d . . . .
H57 H 0.453293 0.848855 0.451971 0.040 Uiso 1 1 calc R . . .
C58 C 0.5639(6) 0.8520(4) 0.43494(15) 0.037(2) Uani 1 1 d . . . .
H58 H 0.577339 0.894221 0.439682 0.044 Uiso 1 1 calc R . . .
C59 C 0.6185(6) 0.8178(4) 0.42039(17) 0.037(2) Uani 1 1 d . . . .
H59 H 0.668640 0.837050 0.414839 0.045 Uiso 1 1 calc R . . .
C60 C 0.5999(5) 0.7558(4) 0.41402(15) 0.0324(17) Uani 1 1 d . . . .
C61 C 0.5260(5) 0.7257(3) 0.42199(13) 0.0258(15) Uani 1 1 d . . . .
C62 C 0.7242(8) 0.7461(7) 0.3895(3) 0.085(5) Uani 1 1 d . . . .
H62A H 0.749873 0.716453 0.378101 0.127 Uiso 1 1 calc GR . . .
H62B H 0.763469 0.754902 0.402644 0.127 Uiso 1 1 calc GR . . .
H62C H 0.710352 0.785927 0.381258 0.127 Uiso 1 1 calc GR . . .
C63 C 0.4121(5) 0.5093(3) 0.45495(14) 0.0261(15) Uani 1 1 d . . . .
C64 C 0.4565(5) 0.4599(4) 0.47123(15) 0.0284(16) Uani 1 1 d . . . .
C65 C 0.5412(5) 0.4613(4) 0.47466(16) 0.0308(17) Uani 1 1 d . . . .
H65 H 0.575057 0.493645 0.467753 0.037 Uiso 1 1 calc R . . .
C66 C 0.5754(5) 0.4128(4) 0.48886(17) 0.0352(18) Uani 1 1 d . . . .
H66 H 0.633754 0.411643 0.491993 0.042 Uiso 1 1 calc R . . .
C67 C 0.5235(5) 0.3666(4) 0.49823(17) 0.0350(19) Uani 1 1 d . . . .
H67 H 0.545729 0.333074 0.507754 0.042 Uiso 1 1 calc R . . .
C68 C 0.4381(5) 0.3696(4) 0.49358(14) 0.0259(15) Uani 1 1 d . . . .
C69 C 0.3772(5) 0.3211(3) 0.50223(14) 0.0245(15) Uani 1 1 d . . . .
C70 C 0.3985(5) 0.2635(4) 0.51230(15) 0.0328(18) Uani 1 1 d . . . .
H70 H 0.455548 0.252595 0.514566 0.039 Uiso 1 1 calc R . . .
C71 C 0.3356(6) 0.2213(4) 0.51914(17) 0.038(2) Uani 1 1 d . . . .
H71 H 0.349614 0.181468 0.526139 0.046 Uiso 1 1 calc R . . .
C72 C 0.2528(5) 0.2375(4) 0.51572(16) 0.0325(18) Uani 1 1 d . . . .
H72 H 0.209059 0.209919 0.520709 0.039 Uiso 1 1 calc R . . .
C73 C 0.2353(5) 0.2958(4) 0.50469(14) 0.0260(15) Uani 1 1 d . . . .
C74 C 0.1476(5) 0.3148(3) 0.49832(14) 0.0269(16) Uani 1 1 d . . . .
C75 C 0.2673(6) 0.3498(5) 0.42185(17) 0.040(2) Uani 1 1 d . . . .
C76 C 0.2024(6) 0.3995(5) 0.41488(17) 0.040(2) Uani 1 1 d . . . .
C77 C 0.1743(8) 0.4079(7) 0.39126(19) 0.064(4) Uani 1 1 d . . . .
H77 H 0.195650 0.382565 0.378513 0.077 Uiso 1 1 calc R . . .
C78 C 0.1143(7) 0.4545(7) 0.38696(18) 0.060(3) Uani 1 1 d . . . .
H78 H 0.093953 0.461749 0.371143 0.072 Uiso 1 1 calc R . . .
C79 C 0.0844(6) 0.4905(5) 0.40633(17) 0.041(2) Uani 1 1 d . . . .
H79 H 0.043576 0.522539 0.403746 0.050 Uiso 1 1 calc R . . .
C80 C 0.1146(5) 0.4792(4) 0.42923(15) 0.0302(17) Uani 1 1 d . . . .
C81 C 0.0887(5) 0.5150(4) 0.45124(14) 0.0259(15) Uani 1 1 d . . . .
C82 C 0.0191(6) 0.5537(5) 0.45221(18) 0.040(2) Uani 1 1 d . . . .
H82 H -0.016450 0.558252 0.438625 0.048 Uiso 1 1 calc R . . .
C83 C 0.0023(6) 0.5854(5) 0.47332(18) 0.043(2) Uani 1 1 d . . . .
H83 H -0.044986 0.612547 0.474394 0.051 Uiso 1 1 calc R . . .
C84 C 0.0545(5) 0.5778(4) 0.49305(17) 0.0353(19) Uani 1 1 d . . . .
H84 H 0.043194 0.599291 0.507723 0.042 Uiso 1 1 calc R . . .
C85 C 0.1233(5) 0.5382(4) 0.49092(15) 0.0296(17) Uani 1 1 d . . . .
C86 C 0.1886(6) 0.5283(4) 0.51114(14) 0.0317(17) Uani 1 1 d . . . .

loop_
_atom_site_aniso_label
_atom_site_aniso_U_11
_atom_site_aniso_U_22
_atom_site_aniso_U_33
_atom_site_aniso_U_23
_atom_site_aniso_U_13
_atom_site_aniso_U_12
Dy1 0.01515(19) 0.0339(2) 0.0320(2) 0.00663(15) -0.00260(13) -0.00453(13)
Dy2 0.01828(19) 0.02320(18) 0.02636(19) 0.00237(13) 0.00008(13) 0.00203(12)
Zn1 0.0285(5) 0.0327(5) 0.0250(4) 0.0025(4) 0.0030(4) 0.0017(4)
Zn2 0.0255(5) 0.0341(5) 0.0249(4) -0.0030(4) 0.0033(4) -0.0010(4)
Zn3 0.0268(5) 0.0302(4) 0.0289(5) 0.0033(4) 0.0033(4) -0.0056(4)
O1 0.024(3) 0.039(3) 0.033(3) 0.002(2) -0.002(2) -0.004(2)
O2 0.028(3) 0.038(3) 0.038(3) 0.009(3) -0.001(3) -0.004(2)
O3 0.017(3) 0.049(3) 0.045(3) 0.012(3) -0.007(2) -0.005(2)
O4 0.035(4) 0.072(5) 0.062(5) 0.044(4) -0.009(3) 0.003(3)
O5 0.019(3) 0.059(4) 0.047(4) -0.003(3) 0.004(3) -0.006(3)
O6 0.030(4) 0.089(6) 0.080(6) -0.040(5) 0.014(4) -0.003(4)
O7 0.022(3) 0.037(3) 0.056(4) -0.006(3) -0.004(3) -0.002(2)
O8 0.039(4) 0.065(5) 0.089(6) -0.047(5) 0.002(4) -0.006(4)
O9 0.043(4) 0.061(4) 0.017(3) 0.005(3) -0.006(2) 0.002(3)
O10 0.024(3) 0.034(3) 0.025(3) 0.002(2) 0.001(2) 0.006(2)
O11 0.023(3) 0.032(3) 0.030(3) -0.001(2) 0.002(2) 0.005(2)
O12 0.056(4) 0.050(4) 0.034(3) 0.001(3) -0.004(3) 0.017(3)
O13 0.051(4) 0.047(4) 0.056(4) -0.015(3) 0.006(3) -0.006(3)
O14 0.037(3) 0.031(3) 0.028(3) -0.001(2) 0.003(2) -0.009(2)
O15 0.030(3) 0.027(3) 0.029(3) -0.002(2) 0.007(2) -0.010(2)
O16 0.032(3) 0.044(3) 0.045(4) -0.002(3) 0.017(3) -0.018(3)
O17 0.025(3) 0.028(3) 0.043(3) 0.010(2) 0.000(2) 0.002(2)
O18 0.029(3) 0.032(3) 0.035(3) 0.008(2) 0.004(2) -0.008(2)
O19 0.018(3) 0.029(3) 0.040(3) 0.000(2) -0.001(2) 0.004(2)
O20 0.025(3) 0.038(3) 0.048(4) 0.006(3) 0.001(3) -0.008(2)
O21 0.034(3) 0.034(3) 0.034(3) 0.004(2) -0.003(2) 0.014(2)
O22 0.074(6) 0.078(5) 0.047(4) -0.025(4) -0.005(4) 0.050(5)
O23 0.031(3) 0.030(3) 0.033(3) -0.007(2) -0.008(2) 0.009(2)
O24 0.072(5) 0.047(4) 0.037(4) -0.005(3) -0.005(3) 0.029(4)
N1 0.021(3) 0.030(3) 0.031(3) 0.006(3) -0.004(3) -0.002(2)
N2 0.020(3) 0.033(3) 0.023(3) 0.001(3) 0.000(2) 0.002(3)
N3 0.021(3) 0.041(4) 0.028(3) 0.000(3) 0.001(3) -0.001(3)
N4 0.019(3) 0.033(3) 0.030(3) 0.002(3) -0.002(3) -0.003(2)
N5 0.041(4) 0.043(4) 0.043(4) 0.004(4) 0.021(4) 0.006(3)
N6 0.039(4) 0.042(4) 0.026(4) -0.008(3) 0.004(3) -0.007(3)
N7 0.027(4) 0.037(4) 0.038(4) 0.003(3) -0.007(3) -0.002(3)
N8 0.034(4) 0.036(4) 0.033(4) -0.001(3) 0.008(3) 0.002(3)
N9 0.017(3) 0.028(3) 0.023(3) 0.002(2) 0.002(2) 0.004(2)
N10 0.022(3) 0.027(3) 0.020(3) -0.002(2) 0.002(2) 0.000(2)
N11 0.025(3) 0.032(3) 0.028(3) 0.001(3) 0.004(3) 0.004(3)
N12 0.027(3) 0.019(3) 0.025(3) -0.002(2) 0.002(3) -0.001(2)
C1 0.026(4) 0.032(4) 0.032(4) 0.003(3) 0.001(3) -0.002(3)
C2 0.019(4) 0.030(4) 0.034(4) -0.001(3) -0.001(3) 0.000(3)
C3 0.024(4) 0.046(5) 0.045(5) 0.011(4) -0.014(4) 0.002(4)
C4 0.022(4) 0.054(5) 0.051(6) 0.008(5) -0.015(4) -0.005(4)
C5 0.018(4) 0.052(5) 0.041(5) 0.006(4) -0.001(3) -0.004(4)
C6 0.026(4) 0.032(4) 0.025(4) 0.002(3) -0.005(3) -0.006(3)
C7 0.017(3) 0.035(4) 0.029(4) -0.005(3) -0.001(3) 0.000(3)
C8 0.020(4) 0.032(4) 0.031(4) -0.006(3) 0.002(3) -0.008(3)
C9 0.030(4) 0.036(4) 0.026(4) 0.007(3) 0.006(3) -0.010(3)
C10 0.030(4) 0.041(5) 0.029(4) 0.008(4) 0.005(3) 0.003(3)
C11 0.017(4) 0.040(4) 0.030(4) 0.007(3) -0.003(3) -0.004(3)
C12 0.021(4) 0.056(5) 0.037(5) 0.009(4) -0.004(3) 0.000(4)
C13 0.021(4) 0.058(6) 0.037(5) -0.008(4) 0.002(3) -0.003(4)
C14 0.019(4) 0.053(5) 0.031(4) -0.006(4) 0.002(3) 0.000(3)
C15 0.032(5) 0.066(6) 0.050(6) -0.015(5) 0.010(4) -0.007(5)
C16 0.035(5) 0.066(7) 0.063(7) -0.025(6) -0.004(5) -0.015(5)
C17 0.027(4) 0.059(6) 0.040(5) 0.005(4) 0.007(4) -0.011(4)
C18 0.024(4) 0.038(4) 0.033(4) -0.005(4) -0.006(3) -0.002(3)
C19 0.019(3) 0.034(4) 0.018(3) 0.008(3) -0.001(3) -0.005(3)
C20 0.014(3) 0.044(5) 0.042(5) 0.011(4) 0.001(3) -0.004(3)
C21 0.019(4) 0.053(5) 0.043(5) 0.001(4) 0.002(3) 0.002(4)
C22 0.027(4) 0.040(4) 0.037(5) 0.005(4) -0.004(3) 0.003(3)
C23 0.029(4) 0.029(4) 0.030(4) 0.004(3) -0.001(3) -0.005(3)
C24 0.019(4) 0.042(5) 0.052(6) -0.004(4) 0.000(4) 0.000(3)
C25 0.048(6) 0.080(7) 0.030(5) -0.001(5) -0.010(4) -0.012(5)
C26 0.035(5) 0.039(4) 0.037(5) 0.015(4) -0.002(4) 0.004(4)
C27 0.043(6) 0.064(7) 0.049(6) 0.025(5) -0.005(5) -0.003(5)
C28 0.030(5) 0.066(7) 0.094(9) 0.041(7) 0.008(5) 0.012(5)
C29 0.038(5) 0.048(5) 0.072(8) 0.017(5) 0.002(5) 0.011(4)
C30 0.037(5) 0.032(4) 0.044(5) -0.006(4) 0.001(4) 0.007(4)
C31 0.030(4) 0.025(4) 0.033(4) 0.003(3) -0.004(3) -0.004(3)
C32 0.042(5) 0.035(4) 0.051(6) -0.005(4) 0.010(4) 0.007(4)
C33 0.045(6) 0.101(10) 0.045(6) -0.006(6) 0.017(5) 0.022(6)
C34 0.067(7) 0.068(7) 0.030(5) -0.014(5) 0.020(5) -0.006(6)
C35 0.044(6) 0.068(7) 0.063(7) -0.017(6) 0.005(5) -0.004(5)
C36 0.050(6) 0.035(4) 0.032(4) 0.002(4) -0.008(4) -0.015(4)
C37 0.036(5) 0.036(4) 0.042(5) 0.004(4) -0.007(4) 0.001(4)
C38 0.037(5) 0.045(5) 0.056(6) 0.016(5) -0.017(4) -0.016(4)
C39 0.029(5) 0.048(5) 0.079(8) 0.024(5) -0.015(5) -0.004(4)
C40 0.032(5) 0.046(5) 0.060(6) 0.025(5) -0.003(4) 0.015(4)
C41 0.037(5) 0.038(5) 0.050(6) 0.006(4) 0.004(4) -0.001(4)
C42 0.028(4) 0.031(4) 0.036(4) 0.012(3) -0.008(3) -0.006(3)
C43 0.102(13) 0.039(7) 0.033(7) -0.003(6) -0.016(7) 0.009(8)
C43' 0.102(13) 0.039(7) 0.033(7) -0.003(6) -0.016(7) 0.009(8)
C44 0.061(7) 0.046(6) 0.058(7) -0.013(5) 0.013(5) -0.004(5)
C45 0.052(6) 0.032(4) 0.050(6) -0.005(4) 0.009(5) -0.013(4)
C46 0.075(8) 0.042(5) 0.044(6) -0.014(4) 0.008(5) -0.011(5)
C47 0.086(10) 0.054(6) 0.055(7) -0.012(6) -0.005(6) -0.021(6)
C48 0.058(6) 0.049(5) 0.039(5) 0.000(4) -0.010(5) -0.025(5)
C49 0.050(5) 0.031(4) 0.034(4) 0.001(4) -0.002(4) -0.009(4)
C50 0.052(5) 0.028(4) 0.029(4) 0.009(3) 0.001(4) -0.016(4)
C51 0.037(5) 0.039(5) 0.045(5) 0.006(4) -0.004(4) -0.007(4)
C52 0.023(4) 0.046(5) 0.062(6) 0.009(5) -0.005(4) -0.005(4)
C53 0.020(4) 0.047(5) 0.066(7) 0.015(5) 0.005(4) 0.004(4)
C54 0.035(5) 0.058(6) 0.045(6) 0.008(5) 0.013(4) 0.003(4)
C55 0.033(4) 0.038(4) 0.023(4) -0.002(3) -0.004(3) 0.011(3)
C56 0.029(4) 0.026(3) 0.027(4) -0.005(3) -0.008(3) 0.003(3)
C57 0.044(5) 0.028(4) 0.029(4) -0.007(3) -0.009(4) 0.009(3)
C58 0.060(6) 0.024(4) 0.026(4) -0.004(3) -0.001(4) -0.011(4)
C59 0.040(5) 0.034(4) 0.039(5) -0.003(4) 0.008(4) -0.007(4)
C60 0.035(4) 0.034(4) 0.029(4) -0.007(3) 0.003(3) -0.006(3)
C61 0.037(4) 0.024(3) 0.016(3) -0.002(3) -0.003(3) -0.006(3)
C62 0.062(8) 0.075(8) 0.117(12) -0.050(9) 0.052(8) -0.038(7)
C63 0.026(4) 0.024(3) 0.028(4) 0.002(3) 0.000(3) -0.001(3)
C64 0.024(4) 0.024(3) 0.037(4) -0.004(3) 0.001(3) -0.003(3)
C65 0.022(4) 0.030(4) 0.041(5) 0.005(3) 0.003(3) 0.004(3)
C66 0.020(4) 0.041(4) 0.045(5) 0.002(4) -0.001(3) 0.001(3)
C67 0.025(4) 0.038(4) 0.042(5) 0.004(4) -0.008(4) 0.005(3)
C68 0.021(4) 0.031(4) 0.025(4) 0.000(3) 0.002(3) 0.004(3)
C69 0.020(4) 0.028(4) 0.026(4) -0.007(3) -0.004(3) 0.005(3)
C70 0.030(4) 0.035(4) 0.034(4) 0.010(3) -0.004(3) -0.003(3)
C71 0.042(5) 0.034(4) 0.040(5) 0.010(4) 0.003(4) 0.004(4)
C72 0.024(4) 0.033(4) 0.040(5) 0.006(4) 0.002(3) -0.005(3)
C73 0.026(4) 0.028(4) 0.024(4) -0.004(3) 0.004(3) -0.005(3)
C74 0.028(4) 0.025(3) 0.027(4) -0.006(3) 0.006(3) -0.003(3)
C75 0.038(5) 0.049(5) 0.033(5) -0.005(4) 0.001(4) 0.002(4)
C76 0.034(5) 0.051(5) 0.035(5) -0.005(4) 0.003(4) 0.008(4)
C77 0.065(7) 0.095(9) 0.032(5) -0.014(6) -0.010(5) 0.048(7)
C78 0.049(6) 0.102(9) 0.029(5) -0.016(5) -0.003(4) 0.032(6)
C79 0.033(5) 0.050(5) 0.041(5) 0.009(4) -0.007(4) 0.014(4)
C80 0.029(4) 0.028(4) 0.034(4) 0.006(3) 0.005(3) 0.008(3)
C81 0.024(4) 0.029(4) 0.025(4) -0.003(3) 0.001(3) -0.001(3)
C82 0.028(4) 0.050(5) 0.043(5) -0.002(4) 0.000(4) 0.010(4)
C83 0.033(5) 0.047(5) 0.047(5) -0.008(4) 0.003(4) 0.018(4)
C84 0.028(4) 0.039(4) 0.039(5) -0.009(4) 0.008(4) 0.007(3)
C85 0.031(4) 0.030(4) 0.028(4) 0.011(3) 0.002(3) 0.006(3)
C86 0.043(5) 0.027(4) 0.025(4) -0.003(3) 0.004(3) 0.006(3)

loop_
_atom_type_symbol
_atom_type_description
_atom_type_scat_dispersion_real
_atom_type_scat_dispersion_imag
_atom_type_scat_source
C C 0.0033 0.0016 'International Tables Vol C Tables 4.2.6.8 and 6.1.1.4'
H H 0.0000 0.0000 'International Tables Vol C Tables 4.2.6.8 and 6.1.1.4'
N N 0.0061 0.0033 'International Tables Vol C Tables 4.2.6.8 and 6.1.1.4'
O O 0.0106 0.0060 'International Tables Vol C Tables 4.2.6.8 and 6.1.1.4'
Zn Zn 0.2839 1.4301 'International Tables Vol C Tables 4.2.6.8 and 6.1.1.4'
Dy Dy -0.1892 4.4098 'International Tables Vol C Tables 4.2.6.8 and 6.1.1.4'

loop_
_geom_angle_atom_site_label_1
_geom_angle_atom_site_label_2
_geom_angle_atom_site_label_3
_geom_angle
O1 Dy1 N1 66.3(2)
O1 Dy1 N2 129.0(2)
O1 Dy1 N3 83.9(2)
O1 Dy1 N4 85.5(2)
O3 Dy1 O1 164.4(2)
O3 Dy1 O5 98.4(2)
O3 Dy1 O7 88.5(2)
O3 Dy1 N1 128.7(2)
O3 Dy1 N2 66.1(2)
O3 Dy1 N3 86.0(2)
O3 Dy1 N4 79.4(2)
O5 Dy1 O1 88.3(2)
O5 Dy1 O7 163.7(2)
O5 Dy1 N1 77.8(2)
O5 Dy1 N2 82.8(2)
O5 Dy1 N3 66.1(2)
O5 Dy1 N4 129.8(2)
O7 Dy1 O1 88.8(2)
O7 Dy1 N1 86.3(2)
O7 Dy1 N2 86.7(2)
O7 Dy1 N3 129.4(2)
O7 Dy1 N4 65.8(2)
N1 Dy1 N2 62.7(2)
N3 Dy1 N1 133.7(2)
N3 Dy1 N2 134.6(2)
N4 Dy1 N1 141.1(2)
N4 Dy1 N2 136.3(2)
N4 Dy1 N3 63.8(2)
O17 Dy2 N9 66.5(2)
O17 Dy2 N10 130.0(2)
O17 Dy2 N11 80.1(2)
O17 Dy2 N12 84.6(2)
O19 Dy2 O17 163.16(19)
O19 Dy2 O21 93.9(2)
O19 Dy2 O23 89.2(2)
O19 Dy2 N9 130.29(19)
O19 Dy2 N10 66.8(2)
O19 Dy2 N11 87.2(2)
O19 Dy2 N12 79.71(19)
O21 Dy2 O17 91.2(2)
O21 Dy2 N9 79.2(2)
O21 Dy2 N10 78.6(2)
O21 Dy2 N11 66.4(2)
O21 Dy2 N12 129.2(2)
O23 Dy2 O17 90.3(2)
O23 Dy2 O21 163.69(19)
O23 Dy2 N9 86.6(2)
O23 Dy2 N10 88.1(2)
O23 Dy2 N11 129.8(2)
O23 Dy2 N12 67.1(2)
N9 Dy2 N11 131.1(2)
N10 Dy2 N9 63.6(2)
N10 Dy2 N11 134.7(2)
N10 Dy2 N12 138.5(2)
N12 Dy2 N9 140.9(2)
N12 Dy2 N11 63.0(2)
O2 Zn1 Zn2 110.77(19)
O2 Zn1 O11 103.0(2)
O2 Zn1 N5 89.9(3)
O2 Zn1 N6 118.7(3)
O10 Zn1 Zn2 38.01(15)
O10 Zn1 O2 104.2(2)
O10 Zn1 O11 78.2(2)
O10 Zn1 N5 88.1(3)
O10 Zn1 N6 137.1(3)
O11 Zn1 Zn2 40.43(16)
O11 Zn1 N5 163.1(3)
N5 Zn1 Zn2 124.6(2)
N6 Zn1 Zn2 116.9(2)
N6 Zn1 O11 90.5(3)
N6 Zn1 N5 92.8(3)
Zn1 Zn2 Zn3 147.67(4)
O9 Zn2 Zn1 110.62(16)
O9 Zn2 Zn3 94.57(16)
O10 Zn2 Zn1 38.31(15)
O10 Zn2 Zn3 155.92(17)
O10 Zn2 O9 72.3(2)
O10 Zn2 O11 78.5(2)
O10 Zn2 O14 119.1(2)
O10 Zn2 O16 87.2(2)
O11 Zn2 Zn1 40.36(15)
O11 Zn2 Zn3 114.55(16)
O11 Zn2 O9 150.3(2)
O11 Zn2 O16 94.4(2)
O14 Zn2 Zn1 111.55(16)
O14 Zn2 Zn3 41.73(16)
O14 Zn2 O9 99.8(2)
O14 Zn2 O11 98.6(2)
O14 Zn2 O16 152.4(2)
O15 Zn2 Zn1 157.21(17)
O15 Zn2 Zn3 38.14(15)
O15 Zn2 O9 85.6(2)
O15 Zn2 O10 152.6(2)
O15 Zn2 O11 120.5(2)
O15 Zn2 O14 79.8(2)
O15 Zn2 O16 72.6(2)
O16 Zn2 Zn1 94.04(15)
O16 Zn2 Zn3 110.71(15)
O16 Zn2 O9 79.6(2)
O14 Zn3 Zn2 40.12(15)
O15 Zn3 Zn2 37.80(16)
O15 Zn3 O14 77.9(2)
O15 Zn3 O18 99.0(2)
O15 Zn3 N7 128.8(3)
O15 Zn3 N8 89.3(3)
O18 Zn3 Zn2 99.09(17)
O18 Zn3 O14 92.8(2)
O18 Zn3 N7 131.1(3)
O18 Zn3 N8 100.9(3)
N7 Zn3 Zn2 112.0(2)
N7 Zn3 O14 88.3(3)
N7 Zn3 N8 90.7(3)
N8 Zn3 Zn2 125.8(2)
N8 Zn3 O14 162.6(3)
C1 O1 Dy1 124.0(5)
C1 O2 Zn1 123.9(5)
C12 O3 Dy1 127.4(5)
C13 O5 Dy1 126.9(5)
C24 O7 Dy1 126.5(6)
C25 O9 Zn2 127.8(6)
C26 O9 Zn2 111.0(5)
C26 O9 C25 118.0(8)
Zn2 O10 Zn1 103.7(2)
C31 O10 Zn1 131.3(5)
C31 O10 Zn2 123.9(5)
Zn1 O11 Zn2 99.2(2)
C42 O11 Zn1 125.8(5)
C42 O11 Zn2 124.6(5)
C41 O12 C43 112.2(8)
C43' O12 C41 116.3(16)
C45 O13 C44 116.9(8)
Zn2 O14 Zn3 98.2(2)
C50 O14 Zn2 126.8(5)
C50 O14 Zn3 126.3(6)
Zn2 O15 Zn3 104.1(2)
C61 O15 Zn2 122.2(5)
C61 O15 Zn3 129.3(5)
C60 O16 Zn2 110.2(5)
C60 O16 C62 117.3(7)
C62 O16 Zn2 130.9(6)
C63 O17 Dy2 123.9(5)
C63 O18 Zn3 123.6(5)
C74 O19 Dy2 125.7(5)
C75 O21 Dy2 125.6(6)
C86 O23 Dy2 125.9(5)
C2 N1 Dy1 117.3(5)
C2 N1 C6 118.9(7)
C6 N1 Dy1 123.6(5)
C7 N2 Dy1 122.7(5)
C11 N2 Dy1 116.2(5)
C11 N2 C7 120.9(7)
C14 N3 Dy1 116.7(5)
C14 N3 C18 119.8(7)
C18 N3 Dy1 123.4(5)
C19 N4 Dy1 122.6(5)
C23 N4 Dy1 117.7(5)
C23 N4 C19 119.3(7)
C32 N5 Zn1 125.6(7)
C32 N5 C33 114.7(8)
C33 N5 Zn1 119.6(7)
C35 N6 Zn1 118.5(6)
C36 N6 Zn1 125.9(6)
C36 N6 C35 115.6(8)
C51 N7 Zn3 127.1(7)
C51 N7 C52 116.4(8)
C52 N7 Zn3 116.5(6)
C54 N8 Zn3 118.7(6)
C55 N8 Zn3 124.2(6)
C55 N8 C54 116.1(8)
C64 N9 Dy2 118.5(5)
C64 N9 C68 118.4(7)
C68 N9 Dy2 123.1(5)
C69 N10 Dy2 123.2(5)
C73 N10 Dy2 116.1(5)
C73 N10 C69 119.7(7)
C76 N11 Dy2 116.3(5)
C80 N11 Dy2 124.0(5)
C80 N11 C76 119.1(7)
C81 N12 Dy2 124.0(5)
C85 N12 Dy2 116.3(5)
C85 N12 C81 119.1(7)
O1 C1 O2 126.0(8)
O1 C1 C2 117.7(7)
O2 C1 C2 116.2(7)
N1 C2 C1 114.6(7)
N1 C2 C3 123.0(8)
C3 C2 C1 122.4(7)
C2 C3 H3 121.2
C4 C3 C2 117.6(8)
C4 C3 H3 121.2
C3 C4 H4 120.2
C5 C4 C3 119.7(8)
C5 C4 H4 120.2
C4 C5 H5 120.2
C4 C5 C6 119.6(8)
C6 C5 H5 120.2
N1 C6 C5 121.1(7)
N1 C6 C7 114.3(7)
C5 C6 C7 124.5(7)
N2 C7 C6 116.0(7)
N2 C7 C8 119.8(7)
C8 C7 C6 124.2(7)
C7 C8 H8 119.9
C9 C8 C7 120.1(7)
C9 C8 H8 119.9
C8 C9 H9 120.6
C8 C9 C10 118.7(7)
C10 C9 H9 120.6
C9 C10 H10 120.6
C9 C10 C11 118.9(8)
C11 C10 H10 120.6
N2 C11 C10 121.6(7)
N2 C11 C12 115.8(7)
C10 C11 C12 122.6(7)
O3 C12 C11 113.7(7)
O4 C12 O3 126.1(8)
O4 C12 C11 120.1(8)
O5 C13 C14 113.7(8)
O6 C13 O5 126.7(8)
O6 C13 C14 119.5(8)
N3 C14 C13 116.2(8)
N3 C14 C15 121.1(8)
C15 C14 C13 122.7(8)
C14 C15 H15 120.7
C16 C15 C14 118.6(9)
C16 C15 H15 120.7
C15 C16 H16 120.0
C15 C16 C17 120.0(9)
C17 C16 H16 120.0
C16 C17 H17 120.7
C18 C17 C16 118.6(8)
C18 C17 H17 120.7
N3 C18 C17 121.8(8)
N3 C18 C19 114.2(7)
C17 C18 C19 124.0(8)
N4 C19 C18 115.4(7)
N4 C19 C20 121.1(7)
C20 C19 C18 123.4(7)
C19 C20 H20 120.5
C21 C20 C19 118.9(8)
C21 C20 H20 120.5
C20 C21 H21 119.9
C20 C21 C22 120.2(8)
C22 C21 H21 119.9
C21 C22 H22 121.3
C21 C22 C23 117.4(8)
C23 C22 H22 121.3
N4 C23 C22 123.0(7)
N4 C23 C24 114.9(7)
C22 C23 C24 122.2(8)
O7 C24 C23 114.8(8)
O8 C24 O7 127.5(8)
O8 C24 C23 117.7(8)
O9 C25 H25A 109.5
O9 C25 H25B 109.5
O9 C25 H25C 109.5
H25A C25 H25B 109.5
H25A C25 H25C 109.5
H25B C25 H25C 109.5
O9 C26 C31 113.3(7)
C27 C26 O9 125.2(9)
C27 C26 C31 121.4(9)
C26 C27 H27 120.2
C26 C27 C28 119.6(10)
C28 C27 H27 120.2
C27 C28 H28 120.0
C29 C28 C27 120.0(10)
C29 C28 H28 120.0
C28 C29 H29 118.9
C28 C29 C30 122.2(10)
C30 C29 H29 118.9
C29 C30 C32 117.6(9)
C31 C30 C29 118.1(9)
C31 C30 C32 124.3(8)
O10 C31 C26 118.2(8)
O10 C31 C30 123.3(8)
C30 C31 C26 118.5(8)
N5 C32 C30 126.9(9)
N5 C32 H32 116.5
C30 C32 H32 116.5
N5 C33 H33A 109.1
N5 C33 H33B 109.1
N5 C33 C34 112.4(8)
H33A C33 H33B 107.9
C34 C33 H33A 109.1
C34 C33 H33B 109.1
C33 C34 H34A 108.8
C33 C34 H34B 108.8
H34A C34 H34B 107.7
C35 C34 C33 113.8(10)
C35 C34 H34A 108.8
C35 C34 H34B 108.8
N6 C35 C34 109.2(9)
N6 C35 H35A 109.8
N6 C35 H35B 109.8
C34 C35 H35A 109.8
C34 C35 H35B 109.8
H35A C35 H35B 108.3
N6 C36 H36 116.1
N6 C36 C37 127.8(8)
C37 C36 H36 116.1
C38 C37 C36 115.4(9)
C42 C37 C36 123.3(8)
C42 C37 C38 121.1(9)
C37 C38 H38 119.8
C39 C38 C37 120.4(10)
C39 C38 H38 119.8
C38 C39 H39 119.5
C38 C39 C40 120.9(9)
C40 C39 H39 119.5
C39 C40 H40 120.8
C41 C40 C39 118.5(10)
C41 C40 H40 120.8
O12 C41 C42 117.1(8)
C40 C41 O12 120.3(9)
C40 C41 C42 122.5(9)
O11 C42 C37 125.0(8)
O11 C42 C41 118.7(8)
C37 C42 C41 116.2(8)
O12 C43 H43A 109.5
O12 C43 H43B 109.5
O12 C43 H43C 109.5
H43A C43 H43B 109.5
H43A C43 H43C 109.5
H43B C43 H43C 109.5
O12 C43' H43D 109.5
O12 C43' H43E 109.5
O12 C43' H43F 109.5
H43D C43' H43E 109.5
H43D C43' H43F 109.5
H43E C43' H43F 109.5
O13 C44 H44A 109.5
O13 C44 H44B 109.5
O13 C44 H44C 109.5
H44A C44 H44B 109.5
H44A C44 H44C 109.5
H44B C44 H44C 109.5
O13 C45 C46 124.1(10)
O13 C45 C50 114.6(8)
C46 C45 C50 121.3(10)
C45 C46 H46 120.5
C45 C46 C47 119.0(11)
C47 C46 H46 120.5
C46 C47 H47 119.3
C48 C47 C46 121.3(10)
C48 C47 H47 119.3
C47 C48 H48 119.7
C47 C48 C49 120.7(11)
C49 C48 H48 119.7
C48 C49 C51 115.8(9)
C50 C49 C48 119.2(9)
C50 C49 C51 125.0(8)
O14 C50 C45 119.3(9)
O14 C50 C49 122.2(8)
C49 C50 C45 118.5(8)
N7 C51 C49 127.6(9)
N7 C51 H51 116.2
C49 C51 H51 116.2
N7 C52 H52A 109.6
N7 C52 H52B 109.6
N7 C52 C53 110.3(8)
H52A C52 H52B 108.1
C53 C52 H52A 109.6
C53 C52 H52B 109.6
C52 C53 H53A 108.4
C52 C53 H53B 108.4
C52 C53 C54 115.3(8)
H53A C53 H53B 107.5
C54 C53 H53A 108.4
C54 C53 H53B 108.4
N8 C54 C53 111.2(8)
N8 C54 H54A 109.4
N8 C54 H54B 109.4
C53 C54 H54A 109.4
C53 C54 H54B 109.4
H54A C54 H54B 108.0
N8 C55 H55 115.8
N8 C55 C56 128.4(8)
C56 C55 H55 115.8
C57 C56 C55 117.5(7)
C61 C56 C55 123.0(7)
C61 C56 C57 119.5(8)
C56 C57 H57 119.4
C58 C57 C56 121.2(8)
C58 C57 H57 119.4
C57 C58 H58 120.1
C57 C58 C59 119.9(7)
C59 C58 H58 120.1
C58 C59 H59 120.0
C60 C59 C58 120.0(8)
C60 C59 H59 120.0
O16 C60 C59 124.9(8)
O16 C60 C61 113.7(7)
C59 C60 C61 121.4(8)
O15 C61 C56 124.7(7)
O15 C61 C60 117.4(7)
C56 C61 C60 117.9(7)
O16 C62 H62A 109.5
O16 C62 H62B 109.5
O16 C62 H62C 109.5
H62A C62 H62B 109.5
H62A C62 H62C 109.5
H62B C62 H62C 109.5
O17 C63 C64 117.3(6)
O18 C63 O17 124.8(7)
O18 C63 C64 117.8(7)
N9 C64 C63 113.7(7)
N9 C64 C65 124.9(8)
C65 C64 C63 121.4(7)
C64 C65 H65 121.6
C64 C65 C66 116.7(8)
C66 C65 H65 121.6
C65 C66 H66 120.4
C67 C66 C65 119.2(8)
C67 C66 H66 120.4
C66 C67 H67 120.3
C66 C67 C68 119.3(8)
C68 C67 H67 120.3
N9 C68 C67 121.4(7)
N9 C68 C69 115.0(6)
C67 C68 C69 123.5(7)
N10 C69 C68 114.2(6)
N10 C69 C70 121.0(7)
C70 C69 C68 124.7(7)
C69 C70 H70 120.3
C69 C70 C71 119.4(8)
C71 C70 H70 120.3
C70 C71 H71 120.0
C72 C71 C70 119.9(8)
C72 C71 H71 120.0
C71 C72 H72 121.0
C71 C72 C73 117.9(7)
C73 C72 H72 121.0
N10 C73 C72 122.1(7)
N10 C73 C74 116.2(7)
C72 C73 C74 121.6(7)
O19 C74 C73 114.4(7)
O20 C74 O19 125.2(8)
O20 C74 C73 120.4(7)
O21 C75 C76 115.8(8)
O22 C75 O21 125.1(9)
O22 C75 C76 119.1(9)
N11 C76 C75 114.6(8)
N11 C76 C77 122.4(9)
C77 C76 C75 123.0(8)
C76 C77 H77 120.9
C78 C77 C76 118.1(9)
C78 C77 H77 120.9
C77 C78 H78 120.6
C77 C78 C79 118.9(9)
C79 C78 H78 120.6
C78 C79 H79 120.1
C80 C79 C78 119.8(8)
C80 C79 H79 120.1
N11 C80 C79 121.6(8)
N11 C80 C81 113.6(7)
C79 C80 C81 124.8(7)
N12 C81 C80 114.3(7)
N12 C81 C82 122.2(7)
C82 C81 C80 123.5(8)
C81 C82 H82 120.8
C83 C82 C81 118.4(9)
C83 C82 H82 120.8
C82 C83 H83 120.0
C82 C83 C84 120.1(8)
C84 C83 H83 120.0
C83 C84 H84 120.6
C85 C84 C83 118.7(8)
C85 C84 H84 120.6
N12 C85 C84 121.5(8)
N12 C85 C86 114.7(7)
C84 C85 C86 123.8(8)
O23 C86 C85 114.8(7)
O24 C86 O23 128.3(8)
O24 C86 C85 116.9(8)

loop_
_geom_bond_atom_site_label_1
_geom_bond_atom_site_label_2
_geom_bond_distance
Dy1 O1 2.349(6)
Dy1 O3 2.288(6)
Dy1 O5 2.315(7)
Dy1 O7 2.316(6)
Dy1 N1 2.505(7)
Dy1 N2 2.513(6)
Dy1 N3 2.497(7)
Dy1 N4 2.495(7)
Dy2 O17 2.361(6)
Dy2 O19 2.300(5)
Dy2 O21 2.320(6)
Dy2 O23 2.303(6)
Dy2 N9 2.496(6)
Dy2 N10 2.474(6)
Dy2 N11 2.501(7)
Dy2 N12 2.478(6)
Zn1 Zn2 3.1322(14)
Zn1 O2 2.014(6)
Zn1 O10 1.998(5)
Zn1 O11 2.055(5)
Zn1 N5 2.119(8)
Zn1 N6 2.023(7)
Zn2 Zn3 3.1377(14)
Zn2 O9 2.380(6)
Zn2 O10 1.985(5)
Zn2 O11 2.058(6)
Zn2 O14 2.042(6)
Zn2 O15 1.983(6)
Zn2 O16 2.358(6)
Zn3 O14 2.110(6)
Zn3 O15 1.998(5)
Zn3 O18 2.004(6)
Zn3 N7 2.034(7)
Zn3 N8 2.105(7)
O1 C1 1.250(10)
O2 C1 1.257(10)
O3 C12 1.289(11)
O4 C12 1.229(11)
O5 C13 1.285(11)
O6 C13 1.216(12)
O7 C24 1.275(11)
O8 C24 1.255(12)
O9 C25 1.426(11)
O9 C26 1.378(11)
O10 C31 1.330(10)
O11 C42 1.343(10)
O12 C41 1.399(12)
O12 C43 1.462(19)
O12 C43' 1.28(3)
O13 C44 1.425(12)
O13 C45 1.346(13)
O14 C50 1.343(10)
O15 C61 1.343(9)
O16 C60 1.381(10)
O16 C62 1.451(12)
O17 C63 1.260(10)
O18 C63 1.259(9)
O19 C74 1.290(9)
O20 C74 1.222(10)
O21 C75 1.276(11)
O22 C75 1.243(11)
O23 C86 1.268(10)
O24 C86 1.215(10)
N1 C2 1.324(10)
N1 C6 1.351(10)
N2 C7 1.338(10)
N2 C11 1.338(10)
N3 C14 1.343(11)
N3 C18 1.355(10)
N4 C19 1.354(10)
N4 C23 1.328(11)
N5 C32 1.284(13)
N5 C33 1.434(13)
N6 C35 1.479(13)
N6 C36 1.290(12)
N7 C51 1.269(12)
N7 C52 1.478(12)
N8 C54 1.488(12)
N8 C55 1.281(11)
N9 C64 1.329(10)
N9 C68 1.335(10)
N10 C69 1.358(9)
N10 C73 1.345(10)
N11 C76 1.355(11)
N11 C80 1.343(10)
N12 C81 1.353(10)
N12 C85 1.345(10)
C1 C2 1.525(11)
C2 C3 1.397(11)
C3 H3 0.9500
C3 C4 1.381(13)
C4 H4 0.9500
C4 C5 1.370(13)
C5 H5 0.9500
C5 C6 1.384(11)
C6 C7 1.468(11)
C7 C8 1.406(11)
C8 H8 0.9500
C8 C9 1.381(12)
C9 H9 0.9500
C9 C10 1.388(12)
C10 H10 0.9500
C10 C11 1.391(11)
C11 C12 1.516(11)
C13 C14 1.517(11)
C14 C15 1.407(13)
C15 H15 0.9500
C15 C16 1.384(14)
C16 H16 0.9500
C16 C17 1.392(15)
C17 H17 0.9500
C17 C18 1.384(12)
C18 C19 1.496(11)
C19 C20 1.405(10)
C20 H20 0.9500
C20 C21 1.380(13)
C21 H21 0.9500
C21 C22 1.386(12)
C22 H22 0.9500
C22 C23 1.409(12)
C23 C24 1.524(11)
C25 H25A 0.9800
C25 H25B 0.9800
C25 H25C 0.9800
C26 C27 1.373(13)
C26 C31 1.417(12)
C27 H27 0.9500
C27 C28 1.416(16)
C28 H28 0.9500
C28 C29 1.343(17)
C29 H29 0.9500
C29 C30 1.430(13)
C30 C31 1.415(12)
C30 C32 1.451(14)
C32 H32 0.9500
C33 H33A 0.9900
C33 H33B 0.9900
C33 C34 1.552(17)
C34 H34A 0.9900
C34 H34B 0.9900
C34 C35 1.502(16)
C35 H35A 0.9900
C35 H35B 0.9900
C36 H36 0.9500
C36 C37 1.466(14)
C37 C38 1.413(13)
C37 C42 1.388(13)
C38 H38 0.9500
C38 C39 1.370(16)
C39 H39 0.9500
C39 C40 1.393(16)
C40 H40 0.9500
C40 C41 1.386(13)
C41 C42 1.440(13)
C43 H43A 0.9800
C43 H43B 0.9800
C43 H43C 0.9800
C43' H43D 0.9800
C43' H43E 0.9800
C43' H43F 0.9800
C44 H44A 0.9800
C44 H44B 0.9800
C44 H44C 0.9800
C45 C46 1.373(14)
C45 C50 1.428(14)
C46 H46 0.9500
C46 C47 1.427(18)
C47 H47 0.9500
C47 C48 1.350(17)
C48 H48 0.9500
C48 C49 1.426(13)
C49 C50 1.417(14)
C49 C51 1.451(14)
C51 H51 0.9500
C52 H52A 0.9900
C52 H52B 0.9900
C52 C53 1.495(14)
C53 H53A 0.9900
C53 H53B 0.9900
C53 C54 1.527(15)
C54 H54A 0.9900
C54 H54B 0.9900
C55 H55 0.9500
C55 C56 1.462(12)
C56 C57 1.417(11)
C56 C61 1.403(11)
C57 H57 0.9500
C57 C58 1.364(13)
C58 H58 0.9500
C58 C59 1.391(13)
C59 H59 0.9500
C59 C60 1.382(11)
C60 C61 1.413(11)
C62 H62A 0.9800
C62 H62B 0.9800
C62 H62C 0.9800
C63 C64 1.549(11)
C64 C65 1.369(11)
C65 H65 0.9500
C65 C66 1.402(12)
C66 H66 0.9500
C66 C67 1.380(12)
C67 H67 0.9500
C67 C68 1.392(11)
C68 C69 1.490(11)
C69 C70 1.377(11)
C70 H70 0.9500
C70 C71 1.395(12)
C71 H71 0.9500
C71 C72 1.382(12)
C72 H72 0.9500
C72 C73 1.397(12)
C73 C74 1.503(11)
C75 C76 1.523(13)
C76 C77 1.399(13)
C77 H77 0.9500
C77 C78 1.392(15)
C78 H78 0.9500
C78 C79 1.400(14)
C79 H79 0.9500
C79 C80 1.382(12)
C80 C81 1.495(11)
C81 C82 1.379(11)
C82 H82 0.9500
C82 C83 1.376(13)
C83 H83 0.9500
C83 C84 1.387(13)
C84 H84 0.9500
C84 C85 1.385(11)
C85 C86 1.549(12)

loop_
_geom_torsion_atom_site_label_1
_geom_torsion_atom_site_label_2
_geom_torsion_atom_site_label_3
_geom_torsion_atom_site_label_4
_geom_torsion
Dy1 O1 C1 O2 -177.7(6)
Dy1 O1 C1 C2 -0.5(10)
Dy1 O3 C12 O4 -171.1(8)
Dy1 O3 C12 C11 10.6(12)
Dy1 O5 C13 O6 -174.0(9)
Dy1 O5 C13 C14 7.8(12)
Dy1 O7 C24 O8 -178.9(8)
Dy1 O7 C24 C23 2.5(12)
Dy1 N1 C2 C1 -0.8(9)
Dy1 N1 C2 C3 176.8(7)
Dy1 N1 C6 C5 -176.0(6)
Dy1 N1 C6 C7 3.2(10)
Dy1 N2 C7 C6 -9.0(9)
Dy1 N2 C7 C8 171.8(5)
Dy1 N2 C11 C10 -173.1(6)
Dy1 N2 C11 C12 5.8(10)
Dy1 N3 C14 C13 -2.8(10)
Dy1 N3 C14 C15 175.5(8)
Dy1 N3 C18 C17 -177.1(7)
Dy1 N3 C18 C19 2.2(10)
Dy1 N4 C19 C18 9.7(9)
Dy1 N4 C19 C20 -174.5(5)
Dy1 N4 C23 C22 175.6(6)
Dy1 N4 C23 C24 -5.5(9)
Dy2 O17 C63 O18 177.7(6)
Dy2 O17 C63 C64 0.4(10)
Dy2 O19 C74 O20 -174.6(6)
Dy2 O19 C74 C73 5.0(9)
Dy2 O21 C75 O22 172.5(9)
Dy2 O21 C75 C76 -5.8(12)
Dy2 O23 C86 O24 175.2(8)
Dy2 O23 C86 C85 -5.3(10)
Dy2 N9 C64 C63 -3.3(8)
Dy2 N9 C64 C65 178.7(7)
Dy2 N9 C68 C67 -178.7(6)
Dy2 N9 C68 C69 2.2(9)
Dy2 N10 C69 C68 10.7(9)
Dy2 N10 C69 C70 -165.7(6)
Dy2 N10 C73 C72 168.7(6)
Dy2 N10 C73 C74 -8.1(8)
Dy2 N11 C76 C75 10.8(10)
Dy2 N11 C76 C77 -168.6(9)
Dy2 N11 C80 C79 167.5(7)
Dy2 N11 C80 C81 -9.8(9)
Dy2 N12 C81 C80 -10.2(9)
Dy2 N12 C81 C82 170.2(6)
Dy2 N12 C85 C84 -170.9(6)
Dy2 N12 C85 C86 11.3(8)
Zn1 O2 C1 O1 19.1(12)
Zn1 O2 C1 C2 -158.1(5)
Zn1 O10 C31 C26 -178.8(6)
Zn1 O10 C31 C30 -0.2(12)
Zn1 O11 C42 C37 17.4(11)
Zn1 O11 C42 C41 -164.1(6)
Zn1 N5 C32 C30 6.5(15)
Zn1 N5 C33 C34 -12.0(14)
Zn1 N6 C35 C34 -35.7(12)
Zn1 N6 C36 C37 1.3(14)
Zn2 O9 C26 C27 -176.0(9)
Zn2 O9 C26 C31 3.7(9)
Zn2 O10 C31 C26 -12.6(10)
Zn2 O10 C31 C30 166.0(6)
Zn2 O11 C42 C37 -120.1(8)
Zn2 O11 C42 C41 58.5(9)
Zn2 O14 C50 C45 56.4(10)
Zn2 O14 C50 C49 -121.3(8)
Zn2 O15 C61 C56 160.8(6)
Zn2 O15 C61 C60 -18.9(10)
Zn2 O16 C60 C59 -168.2(8)
Zn2 O16 C60 C61 10.5(9)
Zn3 O14 C50 C45 -163.3(6)
Zn3 O14 C50 C49 19.0(10)
Zn3 O15 C61 C56 8.3(11)
Zn3 O15 C61 C60 -171.5(6)
Zn3 O18 C63 O17 -4.9(11)
Zn3 O18 C63 C64 172.4(5)
Zn3 N7 C51 C49 -3.0(14)
Zn3 N7 C52 C53 -47.6(9)
Zn3 N8 C54 C53 -31.6(10)
Zn3 N8 C55 C56 -10.4(12)
O1 C1 C2 N1 0.9(11)
O1 C1 C2 C3 -176.8(8)
O2 C1 C2 N1 178.4(7)
O2 C1 C2 C3 0.7(12)
O5 C13 C14 N3 -2.6(12)
O5 C13 C14 C15 179.2(9)
O6 C13 C14 N3 179.1(10)
O6 C13 C14 C15 0.8(16)
O9 C26 C27 C28 174.7(10)
O9 C26 C31 O10 4.2(12)
O9 C26 C31 C30 -174.5(8)
O12 C41 C42 O11 4.9(12)
O12 C41 C42 C37 -176.4(8)
O13 C45 C46 C47 176.5(10)
O13 C45 C50 O14 5.3(12)
O13 C45 C50 C49 -176.9(8)
O16 C60 C61 O15 2.8(11)
O16 C60 C61 C56 -176.9(7)
O17 C63 C64 N9 2.0(10)
O17 C63 C64 C65 -179.9(8)
O18 C63 C64 N9 -175.4(7)
O18 C63 C64 C65 2.6(12)
O21 C75 C76 N11 -4.2(13)
O21 C75 C76 C77 175.3(11)
O22 C75 C76 N11 177.5(10)
O22 C75 C76 C77 -3.1(17)
N1 C2 C3 C4 -0.7(14)
N1 C6 C7 N2 3.6(10)
N1 C6 C7 C8 -177.1(7)
N2 C7 C8 C9 1.6(12)
N2 C11 C12 O3 -10.2(12)
N2 C11 C12 O4 171.5(9)
N3 C14 C15 C16 2.2(16)
N3 C18 C19 N4 -7.4(10)
N3 C18 C19 C20 176.9(7)
N4 C19 C20 C21 1.1(12)
N4 C23 C24 O7 2.3(12)
N4 C23 C24 O8 -176.4(9)
N5 C33 C34 C35 -55.0(14)
N6 C36 C37 C38 175.9(9)
N6 C36 C37 C42 0.3(15)
N7 C52 C53 C54 83.9(10)
N8 C55 C56 C57 -176.6(8)
N8 C55 C56 C61 5.6(13)
N9 C64 C65 C66 0.6(13)
N9 C68 C69 N10 -8.0(10)
N9 C68 C69 C70 168.2(8)
N10 C69 C70 C71 -2.3(12)
N10 C73 C74 O19 2.7(10)
N10 C73 C74 O20 -177.6(7)
N11 C76 C77 C78 -1.1(19)
N11 C80 C81 N12 12.3(10)
N11 C80 C81 C82 -168.1(8)
N12 C81 C82 C83 0.9(14)
N12 C85 C86 O23 -4.8(11)
N12 C85 C86 O24 174.8(8)
C1 C2 C3 C4 176.7(8)
C2 N1 C6 C5 -0.3(12)
C2 N1 C6 C7 178.9(7)
C2 C3 C4 C5 0.0(15)
C3 C4 C5 C6 0.5(15)
C4 C5 C6 N1 -0.4(14)
C4 C5 C6 C7 -179.5(9)
C5 C6 C7 N2 -177.2(8)
C5 C6 C7 C8 2.0(13)
C6 N1 C2 C1 -176.8(7)
C6 N1 C2 C3 0.8(12)
C6 C7 C8 C9 -177.6(8)
C7 N2 C11 C10 1.2(12)
C7 N2 C11 C12 -179.8(7)
C7 C8 C9 C10 -0.1(12)
C8 C9 C10 C11 -0.9(13)
C9 C10 C11 N2 0.4(13)
C9 C10 C11 C12 -178.5(8)
C10 C11 C12 O3 168.8(8)
C10 C11 C12 O4 -9.6(15)
C11 N2 C7 C6 177.1(7)
C11 N2 C7 C8 -2.2(11)
C13 C14 C15 C16 -179.7(10)
C14 N3 C18 C17 -1.1(13)
C14 N3 C18 C19 178.1(7)
C14 C15 C16 C17 -1.8(18)
C15 C16 C17 C18 0.1(17)
C16 C17 C18 N3 1.4(15)
C16 C17 C18 C19 -177.7(9)
C17 C18 C19 N4 171.8(8)
C17 C18 C19 C20 -3.9(13)
C18 N3 C14 C13 -179.0(8)
C18 N3 C14 C15 -0.7(13)
C18 C19 C20 C21 176.6(8)
C19 N4 C23 C22 2.5(12)
C19 N4 C23 C24 -178.6(7)
C19 C20 C21 C22 -1.1(13)
C20 C21 C22 C23 1.7(13)
C21 C22 C23 N4 -2.4(13)
C21 C22 C23 C24 178.7(8)
C22 C23 C24 O7 -178.7(8)
C22 C23 C24 O8 2.6(14)
C23 N4 C19 C18 -177.6(7)
C23 N4 C19 C20 -1.8(11)
C25 O9 C26 C27 22.8(14)
C25 O9 C26 C31 -157.5(8)
C26 C27 C28 C29 3.1(18)
C27 C26 C31 O10 -176.1(9)
C27 C26 C31 C30 5.2(14)
C27 C28 C29 C30 -1.6(18)
C28 C29 C30 C31 1.9(16)
C28 C29 C30 C32 -178.1(11)
C29 C30 C31 O10 177.8(8)
C29 C30 C31 C26 -3.6(13)
C29 C30 C32 N5 178.6(10)
C31 C26 C27 C28 -4.9(16)
C31 C30 C32 N5 -1.4(16)
C32 N5 C33 C34 172.0(10)
C32 C30 C31 O10 -2.2(14)
C32 C30 C31 C26 176.4(9)
C33 N5 C32 C30 -177.8(11)
C33 C34 C35 N6 84.0(12)
C35 N6 C36 C37 -177.0(9)
C36 N6 C35 C34 142.8(10)
C36 C37 C38 C39 -175.8(9)
C36 C37 C42 O11 -10.4(14)
C36 C37 C42 C41 171.0(8)
C37 C38 C39 C40 3.2(15)
C38 C37 C42 O11 174.2(8)
C38 C37 C42 C41 -4.4(13)
C38 C39 C40 C41 -1.4(14)
C39 C40 C41 O12 179.4(9)
C39 C40 C41 C42 -3.5(14)
C40 C41 C42 O11 -172.4(8)
C40 C41 C42 C37 6.3(13)
C42 C37 C38 C39 -0.1(14)
C43 O12 C41 C40 -102.0(12)
C43 O12 C41 C42 80.7(12)
C43' O12 C41 C40 -23(2)
C43' O12 C41 C42 159(2)
C44 O13 C45 C46 -9.2(14)
C44 O13 C45 C50 168.4(8)
C45 C46 C47 C48 1.7(18)
C46 C45 C50 O14 -177.0(8)
C46 C45 C50 C49 0.7(13)
C46 C47 C48 C49 -2.2(17)
C47 C48 C49 C50 2.0(14)
C47 C48 C49 C51 -178.7(10)
C48 C49 C50 O14 176.5(8)
C48 C49 C50 C45 -1.2(12)
C48 C49 C51 N7 174.5(9)
C50 C45 C46 C47 -0.9(16)
C50 C49 C51 N7 -6.3(15)
C51 N7 C52 C53 129.6(9)
C51 C49 C50 O14 -2.8(13)
C51 C49 C50 C45 179.6(8)
C52 N7 C51 C49 -179.8(8)
C52 C53 C54 N8 -36.5(11)
C54 N8 C55 C56 -179.0(8)
C55 N8 C54 C53 137.6(8)
C55 C56 C57 C58 -177.8(8)
C55 C56 C61 O15 -3.8(12)
C55 C56 C61 C60 175.9(7)
C56 C57 C58 C59 1.6(13)
C57 C56 C61 O15 178.4(7)
C57 C56 C61 C60 -1.9(11)
C57 C58 C59 C60 -1.7(14)
C58 C59 C60 O16 178.5(9)
C58 C59 C60 C61 -0.1(14)
C59 C60 C61 O15 -178.4(8)
C59 C60 C61 C56 1.8(12)
C61 C56 C57 C58 0.2(12)
C62 O16 C60 C59 -1.0(15)
C62 O16 C60 C61 177.7(10)
C63 C64 C65 C66 -177.2(7)
C64 N9 C68 C67 2.1(11)
C64 N9 C68 C69 -177.0(7)
C64 C65 C66 C67 0.7(13)
C65 C66 C67 C68 -0.6(14)
C66 C67 C68 N9 -0.8(13)
C66 C67 C68 C69 178.2(8)
C67 C68 C69 N10 172.9(8)
C67 C68 C69 C70 -10.9(13)
C68 N9 C64 C63 175.9(7)
C68 N9 C64 C65 -2.0(12)
C68 C69 C70 C71 -178.3(8)
C69 N10 C73 C72 -0.1(11)
C69 N10 C73 C74 -176.9(7)
C69 C70 C71 C72 0.2(14)
C70 C71 C72 C73 1.9(14)
C71 C72 C73 N10 -2.0(13)
C71 C72 C73 C74 174.7(8)
C72 C73 C74 O19 -174.1(7)
C72 C73 C74 O20 5.5(12)
C73 N10 C69 C68 178.6(7)
C73 N10 C69 C70 2.3(11)
C75 C76 C77 C78 179.5(11)
C76 N11 C80 C79 -3.4(13)
C76 N11 C80 C81 179.3(8)
C76 C77 C78 C79 0(2)
C77 C78 C79 C80 -0.2(18)
C78 C79 C80 N11 2.1(15)
C78 C79 C80 C81 179.0(10)
C79 C80 C81 N12 -164.8(8)
C79 C80 C81 C82 14.8(14)
C80 N11 C76 C75 -177.6(8)
C80 N11 C76 C77 2.9(15)
C80 C81 C82 C83 -178.6(9)
C81 N12 C85 C84 1.1(12)
C81 N12 C85 C86 -176.7(7)
C81 C82 C83 C84 -0.5(15)
C82 C83 C84 C85 0.4(15)
C83 C84 C85 N12 -0.7(13)
C83 C84 C85 C86 176.9(8)
C84 C85 C86 O23 177.5(8)
C84 C85 C86 O24 -2.9(13)
C85 N12 C81 C80 178.4(7)
C85 N12 C81 C82 -1.2(12)

loop_
_platon_squeeze_void_nr
_platon_squeeze_void_average_x
_platon_squeeze_void_average_y
_platon_squeeze_void_average_z
_platon_squeeze_void_volume
_platon_squeeze_void_count_electrons
_platon_squeeze_void_content
1 -0.001 0.242 0.114 399 224 ' '
2 0.000 0.742 0.386 398 224 ' '
3 -0.001 0.258 0.614 399 224 ' '
4 0.000 0.758 0.886 398 224 ' '
5 0.184 0.870 0.151 20 9 ' '
6 0.184 0.630 0.651 20 9 ' '
7 0.316 0.370 0.151 20 9 ' '
8 0.316 0.130 0.651 20 9 ' '
9 0.500 0.742 0.114 398 224 ' '
10 0.500 0.758 0.614 398 224 ' '
11 0.500 0.242 0.386 399 224 ' '
12 0.499 0.258 0.886 399 224 ' '
13 0.684 0.870 0.349 20 9 ' '
14 0.684 0.630 0.849 20 9 ' '
15 0.816 0.370 0.349 19 9 ' '
16 0.816 0.130 0.849 19 9 ' '
